data_7121359
loop_
_publ_author_name
'Jim\'enez, Vicente G'
'Tapia, Rub\'en'
'Medel, Miguel A.'
'Mariz, In\^es F A'
'Ribeiro, T\^ania'
'Blanco, Victor'
'Cuerva, Juan M.'
'Ma\,c\^oas, Ermelinda'
'Campa\~na, Araceli G'

_publ_section_title
;
 Aggregation-induced emission of [3]cumulenes functionalized with
 heptagon-containing polyphenylenes.
;
_journal_issue 27
_journal_name_full 'Chemical communications (Cambridge, England)'
_journal_page_first 3359
_journal_page_last 3362
_journal_paper_doi 10.1039/c8cc00386f
_journal_volume 54
_journal_year 2018
_chemical_formula_sum 'C105 H92 O2'
_chemical_formula_weight 1385.78
_space_group_crystal_system monoclinic
_space_group_IT_number 14
_space_group_name_Hall '-P 2yn'
_space_group_name_H-M_alt 'P 1 21/n 1'
_symmetry_space_group_name_Hall '-P 2yn'
_symmetry_space_group_name_H-M 'P 1 21/n 1'
_atom_sites_solution_hydrogens geom
_audit_creation_method SHELXL-2016/4
_audit_update_record
;
2018-01-16 deposited with the CCDC.
2018-03-06 downloaded from the CCDC.
;
_cell_angle_alpha 90
_cell_angle_beta 108.564(2)
_cell_angle_gamma 90
_cell_formula_units_Z 2
_cell_length_a 11.1208(5)
_cell_length_b 22.2219(11)
_cell_length_c 16.4054(9)
_cell_measurement_reflns_used 9872
_cell_measurement_temperature 100(2)
_cell_measurement_theta_max 44.5455
_cell_measurement_theta_min 2.8415
_cell_volume 3843.2(3)
_computing_cell_refinement 'Bruker APEX3'
_computing_data_collection 'Bruker APEX3'
_computing_data_reduction 'SAINT V8.37A'
_computing_molecular_graphics 'USCF Chimera 1.10.1 and Ortep3'
_computing_publication_material 'WinGX CIF Routines'
_computing_structure_refinement 'SHELXL-2016/4 (Sheldrick, 2016)'
_computing_structure_solution 'SHELXT-2014/5 (Sheldrick, 2014)'
_diffrn_ambient_temperature 100(2)
_diffrn_measured_fraction_theta_full 0.993
_diffrn_measured_fraction_theta_max 0.993
_diffrn_measurement_device_type 'Bruker D8 Venture'
_diffrn_radiation_type CuK\a
_diffrn_radiation_wavelength 1.54178
_diffrn_reflns_av_R_equivalents 0.0327
_diffrn_reflns_av_unetI/netI 0.0278
_diffrn_reflns_Laue_measured_fraction_full 0.993
_diffrn_reflns_Laue_measured_fraction_max 0.993
_diffrn_reflns_limit_h_max 10
_diffrn_reflns_limit_h_min -9
_diffrn_reflns_limit_k_max 20
_diffrn_reflns_limit_k_min -20
_diffrn_reflns_limit_l_max 14
_diffrn_reflns_limit_l_min -14
_diffrn_reflns_number 20635
_diffrn_reflns_point_group_measured_fraction_full 0.993
_diffrn_reflns_point_group_measured_fraction_max 0.993
_diffrn_reflns_theta_full 44.573
_diffrn_reflns_theta_max 44.573
_diffrn_reflns_theta_min 3.469
_exptl_absorpt_coefficient_mu 0.526
_exptl_absorpt_correction_T_max 1.0000
_exptl_absorpt_correction_T_min 0.8839
_exptl_absorpt_correction_type numerical
_exptl_absorpt_process_details
;
SADABS-2014/5 (Bruker,2014/5) was used for absorption correction.
wR2(int) was 0.0503 after correction.
The ratio of minimum to maximum apparent transmission was 0.884.
;
_exptl_crystal_colour colorless
_exptl_crystal_density_diffrn 1.198
_exptl_crystal_description prism
_exptl_crystal_F_000 1476
_exptl_crystal_size_max 0.194
_exptl_crystal_size_mid 0.130
_exptl_crystal_size_min 0.111
_refine_diff_density_max 0.420
_refine_diff_density_min -0.388
_refine_diff_density_rms 0.053
_refine_ls_extinction_method none
_refine_ls_goodness_of_fit_ref 1.094
_refine_ls_hydrogen_treatment mixed
_refine_ls_matrix_type full
_refine_ls_number_parameters 495
_refine_ls_number_reflns 3017
_refine_ls_number_restraints 30
_refine_ls_restrained_S_all 1.150
_refine_ls_R_factor_all 0.0911
_refine_ls_R_factor_gt 0.0806
_refine_ls_shift/su_max 0.000
_refine_ls_shift/su_mean 0.000
_refine_ls_structure_factor_coef Fsqd
_refine_ls_weighting_details 'w=1/[\s^2^(Fo^2^)+(0.0591P)^2^+13.6929P] where P=(Fo^2^+2Fc^2^)/3'
_refine_ls_weighting_scheme calc
_refine_ls_wR_factor_gt 0.1836
_refine_ls_wR_factor_ref 0.1914
_reflns_Friedel_coverage 0.000
_reflns_number_gt 2634
_reflns_number_total 3017
_reflns_threshold_expression 'I > 2\s(I)'
_cod_data_source_file c8cc00386f2.cif
_cod_data_source_block shelx_CCDC2
_cod_depositor_comments
;
The following automatic conversions were performed:

'_exptl_absorpt_correction_type' value 'Numerical' changed to
'numerical' according to
/home/data/users/saulius/crontab/automatic-downloads/rss-feeds/RSC/lib/dictionaries/cif_core.dic
dictionary named 'cif_core.dic' version 2.4.2 from 2011-04-26.

Automatic conversion script
Id: cif_fix_values 4973 2017-02-22 13:04:09Z antanas 

 Adding full bibliography for 7121357--7121360.cif.
;
_cod_database_code 7121359
_shelx_shelxl_version_number 2016/4
_shelx_space_group_comment
;
The symmetry employed for this shelxl refinement is uniquely defined
by the following loop, which should always be used as a source of
symmetry information in preference to the above space-group names.
They are only intended as comments.
;
_shelx_estimated_absorpt_t_min 0.905
_shelx_estimated_absorpt_t_max 0.944

loop_
_space_group_symop_operation_xyz
'x, y, z'
'-x+1/2, y+1/2, -z+1/2'
'-x, -y, -z'
'x-1/2, -y-1/2, z-1/2'

loop_
_atom_site_label
_atom_site_type_symbol
_atom_site_fract_x
_atom_site_fract_y
_atom_site_fract_z
_atom_site_U_iso_or_equiv
_atom_site_adp_type
_atom_site_occupancy
_atom_site_site_symmetry_order
_atom_site_calc_flag
_atom_site_refinement_flags_posn
_atom_site_refinement_flags_adp
_atom_site_refinement_flags_occupancy
_atom_site_disorder_assembly
_atom_site_disorder_group
C1 C 0.5943(9) 0.5326(3) 0.4177(6) 0.082(3) Uani 1 1 d . . . . .
C2 C 0.5133(6) 0.5444(3) 0.3238(5) 0.072(2) Uani 1 1 d . . . . .
C3 C 0.4498(6) 0.4963(3) 0.2736(5) 0.0464(18) Uani 1 1 d . . . . .
C4 C 0.4414(6) 0.4354(3) 0.3099(4) 0.0329(16) Uani 1 1 d . . . . .
C5 C 0.5512(5) 0.4050(3) 0.3571(4) 0.0308(15) Uani 1 1 d . . . . .
C6 C 0.6771(6) 0.4346(3) 0.3746(4) 0.0413(17) Uani 1 1 d . . . . .
C7 C 0.7015(7) 0.4930(3) 0.4096(4) 0.058(2) Uani 1 1 d . . . . .
C8 C 0.9120(9) 0.4882(6) 0.4042(7) 0.105(4) Uani 1 1 d . . . . .
H8 H 0.993752 0.505815 0.416468 0.127 Uiso 1 1 calc R U . . .
C9 C 0.8198(10) 0.5185(4) 0.4243(6) 0.088(3) Uani 1 1 d . . . . .
H9 H 0.836493 0.557623 0.448623 0.106 Uiso 1 1 calc R U . . .
C10 C 0.8891(8) 0.4319(5) 0.3661(6) 0.079(3) Uani 1 1 d . . . . .
H10 H 0.952918 0.411691 0.349495 0.094 Uiso 1 1 calc R U . . .
C11 C 0.7721(7) 0.4058(3) 0.3528(4) 0.0519(18) Uani 1 1 d . . . . .
H11 H 0.756522 0.366821 0.327897 0.062 Uiso 1 1 calc R U . . .
C12 C 0.3980(6) 0.5049(3) 0.1849(5) 0.0498(18) Uani 1 1 d . . . . .
H12 H 0.355324 0.472277 0.150175 0.060 Uiso 1 1 calc R U . . .
C13 C 0.4066(7) 0.5593(4) 0.1456(6) 0.077(3) Uani 1 1 d . . . . .
H13 H 0.372533 0.563750 0.084969 0.092 Uiso 1 1 calc R U . . .
C14 C 0.4649(8) 0.6060(4) 0.1961(8) 0.112(4) Uani 1 1 d . . . . .
H14 H 0.468619 0.644125 0.170748 0.135 Uiso 1 1 calc R U . . .
C15 C 0.5194(8) 0.5989(4) 0.2844(8) 0.124(4) Uani 1 1 d . . . . .
H15 H 0.561400 0.632009 0.318249 0.149 Uiso 1 1 calc R U . . .
C16 C 0.3212(6) 0.4079(3) 0.2910(3) 0.0327(16) Uani 1 1 d . . . . .
C17 C 0.3142(6) 0.3481(3) 0.3153(4) 0.0373(16) Uani 1 1 d . . . . .
C18 C 0.4256(6) 0.3165(3) 0.3601(4) 0.0387(16) Uani 1 1 d . . . . .
C19 C 0.5436(6) 0.3451(3) 0.3836(3) 0.0324(16) Uani 1 1 d . . . . .
C20 C 0.6593(5) 0.3128(3) 0.4371(4) 0.0315(15) Uani 1 1 d . . . . .
C21 C 0.6977(6) 0.2594(3) 0.4107(4) 0.0419(17) Uani 1 1 d . . . . .
H21 H 0.647149 0.242241 0.357918 0.050 Uiso 1 1 calc R U . . .
C22 C 0.8072(6) 0.2298(3) 0.4581(4) 0.0458(17) Uani 1 1 d . . . . .
H22 H 0.830179 0.193247 0.436937 0.055 Uiso 1 1 calc R U . . .
C23 C 0.8832(6) 0.2526(3) 0.5355(4) 0.0452(18) Uani 1 1 d . . . . .
C24 C 0.8436(6) 0.3058(3) 0.5647(4) 0.0453(18) Uani 1 1 d . . . . .
H24 H 0.892522 0.322139 0.618580 0.054 Uiso 1 1 calc R U . . .
C25 C 0.7336(6) 0.3353(3) 0.5161(4) 0.0421(17) Uani 1 1 d . . . . .
H25 H 0.708909 0.371433 0.537341 0.051 Uiso 1 1 calc R U . . .
C26 C 0.4123(5) 0.2530(3) 0.3854(5) 0.0482(18) Uani 1 1 d . . . . .
C27 C 0.3658(6) 0.2096(3) 0.3223(5) 0.057(2) Uani 1 1 d . . . . .
H27 H 0.346404 0.220487 0.263535 0.069 Uiso 1 1 calc R U . . .
C28 C 0.3473(7) 0.1509(4) 0.3433(6) 0.076(2) Uani 1 1 d . . . . .
H28 H 0.316111 0.121551 0.299431 0.092 Uiso 1 1 calc R U . . .
C29 C 0.3745(7) 0.1354(4) 0.4284(7) 0.089(3) Uani 1 1 d . . . . .
H29 H 0.360735 0.095221 0.443228 0.107 Uiso 1 1 calc R U . . .
C30 C 0.4203(7) 0.1763(4) 0.4907(6) 0.082(3) Uani 1 1 d . . . . .
H30 H 0.439132 0.164992 0.549288 0.099 Uiso 1 1 calc R U . . .
C31 C 0.4403(6) 0.2357(3) 0.4694(5) 0.067(2) Uani 1 1 d . . . . .
H31 H 0.473776 0.264348 0.513838 0.080 Uiso 1 1 calc R U . . .
C32 C 0.1870(6) 0.3196(3) 0.3015(5) 0.0430(17) Uani 1 1 d . . . . .
C33 C 0.1198(7) 0.2913(3) 0.2259(5) 0.0549(19) Uani 1 1 d . . . . .
H33 H 0.154303 0.288919 0.179982 0.066 Uiso 1 1 calc R U . . .
C34 C 0.0012(7) 0.2661(3) 0.2167(5) 0.061(2) Uani 1 1 d . . . . .
H34 H -0.045389 0.247168 0.164270 0.073 Uiso 1 1 calc R U . . .
C35 C -0.0479(7) 0.2687(3) 0.2829(7) 0.068(2) Uani 1 1 d . . . . .
H35 H -0.128680 0.251555 0.276315 0.081 Uiso 1 1 calc R U . . .
C36 C 0.0179(8) 0.2955(4) 0.3581(6) 0.071(2) Uani 1 1 d . . . . .
H36 H -0.015986 0.296656 0.404434 0.085 Uiso 1 1 calc R U . . .
C37 C 0.1354(7) 0.3214(3) 0.3671(5) 0.0556(19) Uani 1 1 d . . . . .
H37 H 0.180744 0.340561 0.419667 0.067 Uiso 1 1 calc R U . . .
C38 C 0.1206(6) 0.4303(3) 0.1691(4) 0.0434(17) Uani 1 1 d . . . . .
H38 H 0.141400 0.399214 0.136134 0.052 Uiso 1 1 calc R U . . .
C39 C 0.2026(6) 0.4429(3) 0.2497(4) 0.0339(16) Uani 1 1 d . . . . .
C40 C 0.1704(6) 0.4900(3) 0.2933(4) 0.0443(17) Uani 1 1 d . . . . .
H40 H 0.226495 0.500911 0.348262 0.053 Uiso 1 1 calc R U . . .
C41 C 0.0580(7) 0.5220(3) 0.2591(4) 0.0541(19) Uani 1 1 d . . . . .
H41 H 0.039061 0.554221 0.291092 0.065 Uiso 1 1 calc R U . . .
C42 C -0.0276(6) 0.5077(3) 0.1784(4) 0.0459(17) Uani 1 1 d . . . . .
C43 C 0.0091(6) 0.4616(3) 0.1351(4) 0.0455(17) Uani 1 1 d . . . . .
H43 H -0.044901 0.451114 0.079295 0.055 Uiso 1 1 calc R U . . .
C44 C 1.0050(7) 0.2199(4) 0.5896(5) 0.074(2) Uani 1 1 d . U . . .
C45 C 0.9699(10) 0.1753(6) 0.6453(7) 0.166(4) Uani 1 1 d . U . . .
H45A H 1.017932 0.138130 0.647007 0.249 Uiso 1 1 calc R U . . .
H45B H 0.878883 0.166774 0.622141 0.249 Uiso 1 1 calc R U . . .
H45C H 0.989680 0.191663 0.703585 0.249 Uiso 1 1 calc R U . . .
C46 C 1.0626(8) 0.1823(5) 0.5348(5) 0.122(3) Uani 1 1 d . U . . .
H46A H 1.080401 0.207910 0.491365 0.182 Uiso 1 1 calc R U . . .
H46B H 1.003088 0.150485 0.506256 0.182 Uiso 1 1 calc R U . . .
H46C H 1.141780 0.164133 0.571273 0.182 Uiso 1 1 calc R U . . .
C48 C 1.1014(9) 0.2631(5) 0.6367(9) 0.203(5) Uani 1 1 d . U . . .
H48A H 1.075519 0.281266 0.682944 0.305 Uiso 1 1 calc R U . . .
H48B H 1.110513 0.294634 0.597317 0.305 Uiso 1 1 calc R U . . .
H48C H 1.182629 0.242338 0.661361 0.305 Uiso 1 1 calc R U . . .
C49 C -0.1579(6) 0.5378(3) 0.1416(4) 0.059(2) Uani 1 1 d . . . . .
C50 C -0.1770(7) 0.5593(3) 0.0498(4) 0.071(2) Uani 1 1 d . . . . .
H50A H -0.113116 0.589822 0.050393 0.107 Uiso 1 1 calc R U . . .
H50B H -0.261947 0.576793 0.025857 0.107 Uiso 1 1 calc R U . . .
H50C H -0.168349 0.525143 0.014378 0.107 Uiso 1 1 calc R U . . .
C51 C -0.2603(7) 0.4905(4) 0.1380(5) 0.087(3) Uani 1 1 d . . . . .
H51A H -0.247509 0.455356 0.105620 0.130 Uiso 1 1 calc R U . . .
H51B H -0.344306 0.507747 0.109438 0.130 Uiso 1 1 calc R U . . .
H51C H -0.254299 0.478286 0.196524 0.130 Uiso 1 1 calc R U . . .
C52 C -0.1729(7) 0.5915(4) 0.1952(4) 0.075(2) Uani 1 1 d . . . . .
H52A H -0.161215 0.578303 0.254276 0.113 Uiso 1 1 calc R U . . .
H52B H -0.258032 0.608568 0.170418 0.113 Uiso 1 1 calc R U . . .
H52C H -0.109302 0.622029 0.195516 0.113 Uiso 1 1 calc R U . . .
C53 C 0.5890(12) 0.6285(9) 0.4616(9) 0.062(5) Uani 0.5 1 d . . P . .
H53A H 0.641(4) 0.664(3) 0.469(5) 0.093 Uiso 0.5 1 calc R U P A 2
H53B H 0.557(7) 0.6243(19) 0.509(5) 0.093 Uiso 0.5 1 calc R U P A 2
H53C H 0.519(7) 0.632(2) 0.409(5) 0.093 Uiso 0.5 1 calc R U P A 2
C54 C 0.5239(10) 0.5059(5) 0.4731(6) 0.085(5) Uani 1 1 d . . . . .
O1A O 0.6486(7) 0.5876(3) 0.4583(5) 0.149(4) Uani 0.5 1 d . . P B 1
H1A H 0.689180 0.604185 0.429175 0.224 Uiso 0.5 1 calc R U P B 1
O1B O 0.6486(7) 0.5876(3) 0.4583(5) 0.149(4) Uani 0.5 1 d . . P B 2

loop_
_atom_site_aniso_label
_atom_site_aniso_U_11
_atom_site_aniso_U_22
_atom_site_aniso_U_33
_atom_site_aniso_U_23
_atom_site_aniso_U_13
_atom_site_aniso_U_12
C1 0.062(6) 0.038(5) 0.107(8) -0.013(5) -0.029(6) -0.007(5)
C2 0.045(5) 0.043(5) 0.091(6) 0.001(5) -0.029(5) -0.001(4)
C3 0.026(4) 0.048(5) 0.057(5) 0.008(4) 0.000(4) 0.002(4)
C4 0.035(5) 0.031(4) 0.031(4) -0.004(3) 0.008(3) -0.003(4)
C5 0.021(4) 0.037(5) 0.033(4) -0.004(3) 0.006(3) 0.002(4)
C6 0.029(5) 0.036(5) 0.052(4) 0.011(3) 0.002(3) 0.001(4)
C7 0.035(5) 0.048(5) 0.070(5) 0.015(4) -0.015(4) 0.000(5)
C8 0.040(7) 0.140(11) 0.109(8) 0.074(8) -0.016(6) -0.038(7)
C9 0.048(7) 0.070(6) 0.104(7) 0.031(5) -0.034(5) -0.024(6)
C10 0.039(6) 0.093(7) 0.100(7) 0.040(6) 0.016(4) -0.003(5)
C11 0.036(5) 0.058(5) 0.062(5) 0.022(4) 0.017(4) -0.003(5)
C12 0.031(4) 0.053(5) 0.062(6) 0.011(4) 0.009(4) -0.004(3)
C13 0.032(5) 0.078(6) 0.105(7) 0.044(6) 0.000(4) -0.012(5)
C14 0.047(6) 0.071(7) 0.170(10) 0.076(7) -0.036(6) -0.019(5)
C15 0.082(7) 0.041(6) 0.177(11) 0.039(6) -0.063(7) -0.015(5)
C16 0.025(5) 0.041(5) 0.031(4) -0.001(3) 0.008(3) 0.000(4)
C17 0.028(5) 0.042(5) 0.042(4) 0.004(3) 0.010(3) -0.008(4)
C18 0.035(5) 0.036(5) 0.044(4) 0.011(3) 0.009(4) -0.004(4)
C19 0.028(5) 0.036(5) 0.033(4) -0.004(3) 0.009(3) 0.000(4)
C20 0.021(4) 0.037(4) 0.035(4) 0.001(3) 0.006(4) 0.001(3)
C21 0.027(4) 0.040(4) 0.052(4) 0.003(4) 0.003(4) -0.004(3)
C22 0.030(4) 0.048(4) 0.061(5) 0.001(4) 0.016(4) 0.001(4)
C23 0.028(4) 0.054(5) 0.053(5) 0.015(4) 0.012(4) 0.007(4)
C24 0.030(4) 0.067(5) 0.035(4) 0.005(4) 0.006(4) -0.004(4)
C25 0.031(4) 0.053(4) 0.040(4) 0.007(4) 0.008(4) 0.005(4)
C26 0.016(4) 0.057(5) 0.061(5) 0.016(5) -0.002(3) -0.006(3)
C27 0.038(4) 0.045(5) 0.083(6) 0.013(5) 0.012(4) 0.001(4)
C28 0.054(5) 0.060(6) 0.101(8) 0.007(5) 0.005(5) -0.002(4)
C29 0.054(6) 0.073(7) 0.110(8) 0.045(7) -0.018(5) -0.016(5)
C30 0.048(5) 0.088(7) 0.086(7) 0.039(6) -0.014(5) -0.025(5)
C31 0.041(5) 0.068(6) 0.078(7) 0.030(5) -0.001(4) -0.019(4)
C32 0.034(5) 0.045(4) 0.050(5) 0.017(4) 0.014(4) 0.003(4)
C33 0.038(5) 0.061(5) 0.057(5) 0.005(4) 0.004(4) -0.007(4)
C34 0.037(5) 0.058(5) 0.078(6) 0.007(4) 0.005(5) -0.010(4)
C35 0.031(5) 0.060(5) 0.109(7) 0.014(5) 0.016(6) -0.008(4)
C36 0.046(6) 0.074(6) 0.097(7) 0.017(5) 0.032(5) -0.001(5)
C37 0.034(5) 0.061(5) 0.072(6) 0.012(4) 0.017(4) -0.004(4)
C38 0.038(4) 0.038(4) 0.046(5) -0.004(3) 0.001(4) 0.001(4)
C39 0.030(4) 0.030(4) 0.041(4) -0.001(3) 0.009(4) 0.000(3)
C40 0.028(4) 0.055(5) 0.045(4) 0.005(4) 0.005(3) 0.008(4)
C41 0.054(5) 0.056(5) 0.049(5) 0.000(4) 0.011(4) 0.016(4)
C42 0.031(4) 0.050(5) 0.052(5) 0.008(4) 0.007(4) 0.008(4)
C43 0.038(5) 0.044(4) 0.045(4) 0.002(4) 0.000(4) 0.005(4)
C44 0.042(5) 0.112(6) 0.065(5) 0.024(4) 0.013(4) 0.034(4)
C45 0.127(8) 0.253(10) 0.126(8) 0.134(8) 0.052(6) 0.111(6)
C46 0.094(7) 0.179(8) 0.087(6) 0.021(5) 0.023(5) 0.096(6)
C48 0.074(7) 0.163(9) 0.261(12) -0.061(7) -0.104(7) 0.050(5)
C49 0.049(5) 0.073(5) 0.051(5) 0.019(4) 0.010(4) 0.021(4)
C50 0.059(5) 0.080(5) 0.063(5) 0.013(4) 0.001(4) 0.028(4)
C51 0.040(5) 0.127(7) 0.086(6) 0.035(5) 0.010(4) 0.013(5)
C52 0.069(5) 0.093(6) 0.059(5) 0.021(5) 0.016(4) 0.049(5)
C53 0.023(8) 0.120(17) 0.047(9) -0.035(10) 0.017(7) -0.011(9)
C54 0.062(9) 0.064(7) 0.087(11) -0.039(9) -0.035(7) 0.031(7)
O1A 0.119(6) 0.044(4) 0.188(7) -0.026(4) -0.088(5) 0.016(4)
O1B 0.119(6) 0.044(4) 0.188(7) -0.026(4) -0.088(5) 0.016(4)

loop_
_atom_type_symbol
_atom_type_description
_atom_type_scat_dispersion_real
_atom_type_scat_dispersion_imag
_atom_type_scat_source
C C 0.0181 0.0091 'International Tables Vol C Tables 4.2.6.8 and 6.1.1.4'
H H 0.0000 0.0000 'International Tables Vol C Tables 4.2.6.8 and 6.1.1.4'
O O 0.0492 0.0322 'International Tables Vol C Tables 4.2.6.8 and 6.1.1.4'

loop_
_geom_angle_atom_site_label_1
_geom_angle_atom_site_label_2
_geom_angle_atom_site_label_3
_geom_angle
_geom_angle_site_symmetry_1
O1Bb C1 C54 106.2(9) .
O1Aa C1 C54 106.2(9) .
O1Bb C1 C7 108.0(7) .
O1Aa C1 C7 108.0(7) .
C54 C1 C7 113.5(7) .
O1Bb C1 C2 110.3(7) .
O1Aa C1 C2 110.3(7) .
C54 C1 C2 115.0(7) .
C7 C1 C2 103.7(8) .
C15 C2 C3 119.0(7) .
C15 C2 C1 121.0(7) .
C3 C2 C1 119.0(7) .
C2 C3 C12 118.2(6) .
C2 C3 C4 122.9(6) .
C12 C3 C4 118.8(6) .
C5 C4 C16 120.9(5) .
C5 C4 C3 120.3(5) .
C16 C4 C3 118.6(5) .
C4 C5 C19 120.0(5) .
C4 C5 C6 119.8(6) .
C19 C5 C6 120.1(5) .
C11 C6 C7 118.0(6) .
C11 C6 C5 119.8(6) .
C7 C6 C5 122.1(6) .
C9 C7 C6 119.8(7) .
C9 C7 C1 118.5(8) .
C6 C7 C1 120.9(6) .
C9 C8 C10 121.0(8) .
C9 C8 H8 119.5 .
C10 C8 H8 119.5 .
C8 C9 C7 120.5(9) .
C8 C9 H9 119.7 .
C7 C9 H9 119.7 .
C11 C10 C8 118.7(8) .
C11 C10 H10 120.6 .
C8 C10 H10 120.6 .
C10 C11 C6 121.9(7) .
C10 C11 H11 119.1 .
C6 C11 H11 119.1 .
C13 C12 C3 122.5(7) .
C13 C12 H12 118.8 .
C3 C12 H12 118.8 .
C14 C13 C12 118.2(8) .
C14 C13 H13 120.9 .
C12 C13 H13 120.9 .
C13 C14 C15 121.0(7) .
C13 C14 H14 119.5 .
C15 C14 H14 119.5 .
C2 C15 C14 121.1(8) .
C2 C15 H15 119.5 .
C14 C15 H15 119.5 .
C17 C16 C4 118.9(5) .
C17 C16 C39 120.2(5) .
C4 C16 C39 120.8(5) .
C16 C17 C18 120.2(5) .
C16 C17 C32 119.7(6) .
C18 C17 C32 119.9(6) .
C19 C18 C17 120.7(5) .
C19 C18 C26 121.3(6) .
C17 C18 C26 117.9(6) .
C18 C19 C5 119.1(5) .
C18 C19 C20 120.3(5) .
C5 C19 C20 120.7(5) .
C21 C20 C25 116.8(5) .
C21 C20 C19 121.7(5) .
C25 C20 C19 121.5(6) .
C20 C21 C22 122.6(6) .
C20 C21 H21 118.7 .
C22 C21 H21 118.7 .
C23 C22 C21 121.0(6) .
C23 C22 H22 119.5 .
C21 C22 H22 119.5 .
C22 C23 C24 117.3(6) .
C22 C23 C44 121.7(7) .
C24 C23 C44 121.0(7) .
C25 C24 C23 121.1(6) .
C25 C24 H24 119.5 .
C23 C24 H24 119.5 .
C20 C25 C24 121.2(6) .
C20 C25 H25 119.4 .
C24 C25 H25 119.4 .
C31 C26 C27 117.9(6) .
C31 C26 C18 122.3(7) .
C27 C26 C18 119.8(6) .
C28 C27 C26 121.4(7) .
C28 C27 H27 119.3 .
C26 C27 H27 119.3 .
C29 C28 C27 119.1(8) .
C29 C28 H28 120.4 .
C27 C28 H28 120.4 .
C30 C29 C28 120.8(8) .
C30 C29 H29 119.6 .
C28 C29 H29 119.6 .
C29 C30 C31 120.0(8) .
C29 C30 H30 120.0 .
C31 C30 H30 120.0 .
C26 C31 C30 120.8(8) .
C26 C31 H31 119.6 .
C30 C31 H31 119.6 .
C37 C32 C33 118.4(6) .
C37 C32 C17 118.7(6) .
C33 C32 C17 122.9(6) .
C32 C33 C34 120.2(7) .
C32 C33 H33 119.9 .
C34 C33 H33 119.9 .
C35 C34 C33 120.1(7) .
C35 C34 H34 120.0 .
C33 C34 H34 120.0 .
C36 C35 C34 120.4(7) .
C36 C35 H35 119.8 .
C34 C35 H35 119.8 .
C35 C36 C37 119.6(7) .
C35 C36 H36 120.2 .
C37 C36 H36 120.2 .
C32 C37 C36 121.2(7) .
C32 C37 H37 119.4 .
C36 C37 H37 119.4 .
C39 C38 C43 121.6(6) .
C39 C38 H38 119.2 .
C43 C38 H38 119.2 .
C38 C39 C40 116.9(5) .
C38 C39 C16 123.3(6) .
C40 C39 C16 119.8(6) .
C39 C40 C41 121.8(6) .
C39 C40 H40 119.1 .
C41 C40 H40 119.1 .
C40 C41 C42 121.2(6) .
C40 C41 H41 119.4 .
C42 C41 H41 119.4 .
C43 C42 C41 115.6(6) .
C43 C42 C49 121.2(6) .
C41 C42 C49 123.0(6) .
C38 C43 C42 122.9(6) .
C38 C43 H43 118.6 .
C42 C43 H43 118.6 .
C48 C44 C45 113.9(9) .
C48 C44 C46 107.4(8) .
C45 C44 C46 104.0(8) .
C48 C44 C23 110.9(7) .
C45 C44 C23 108.3(6) .
C46 C44 C23 112.3(6) .
C44 C45 H45A 109.5 .
C44 C45 H45B 109.5 .
H45A C45 H45B 109.5 .
C44 C45 H45C 109.5 .
H45A C45 H45C 109.5 .
H45B C45 H45C 109.5 .
C44 C46 H46A 109.5 .
C44 C46 H46B 109.5 .
H46A C46 H46B 109.5 .
C44 C46 H46C 109.5 .
H46A C46 H46C 109.5 .
H46B C46 H46C 109.5 .
C44 C48 H48A 109.5 .
C44 C48 H48B 109.5 .
H48A C48 H48B 109.5 .
C44 C48 H48C 109.5 .
H48A C48 H48C 109.5 .
H48B C48 H48C 109.5 .
C52 C49 C50 108.6(6) .
C52 C49 C42 112.3(6) .
C50 C49 C42 110.0(6) .
C52 C49 C51 110.0(6) .
C50 C49 C51 107.8(6) .
C42 C49 C51 108.1(6) .
C49 C50 H50A 109.5 .
C49 C50 H50B 109.5 .
H50A C50 H50B 109.5 .
C49 C50 H50C 109.5 .
H50A C50 H50C 109.5 .
H50B C50 H50C 109.5 .
C49 C51 H51A 109.5 .
C49 C51 H51B 109.5 .
H51A C51 H51B 109.5 .
C49 C51 H51C 109.5 .
H51A C51 H51C 109.5 .
H51B C51 H51C 109.5 .
C49 C52 H52A 109.5 .
C49 C52 H52B 109.5 .
H52A C52 H52B 109.5 .
C49 C52 H52C 109.5 .
H52A C52 H52C 109.5 .
H52B C52 H52C 109.5 .
O1Bb C53 H53A 109.5 .
O1Bb C53 H53B 109.5 .
H53Ab C53 H53B 109.5 .
O1Bb C53 H53C 109.5 .
H53Ab C53 H53C 109.5 .
H53Bb C53 H53C 109.5 .
C54 C54 C1 167.5(15) 3_666
C1 O1Aa H1A 109.5 .
C53 O1Bb C1 122.7(10) .

loop_
_geom_bond_atom_site_label_1
_geom_bond_atom_site_label_2
_geom_bond_distance
_geom_bond_site_symmetry_2
C1 O1B 1.430(9) .
C1 O1A 1.430(9) .
C1 C54 1.498(13) .
C1 C7 1.521(11) .
C1 C2 1.538(11) .
C2 C15 1.386(11) .
C2 C3 1.396(9) .
C3 C12 1.398(9) .
C3 C4 1.492(8) .
C4 C5 1.394(8) .
C4 C16 1.411(8) .
C5 C19 1.413(8) .
C5 C6 1.489(8) .
C6 C11 1.376(8) .
C6 C7 1.410(9) .
C7 C9 1.382(11) .
C8 C9 1.352(13) .
C8 C10 1.386(13) .
C8 H8 0.9500 .
C9 H9 0.9500 .
C10 C11 1.377(10) .
C10 H10 0.9500 .
C11 H11 0.9500 .
C12 C13 1.388(9) .
C12 H12 0.9500 .
C13 C14 1.358(11) .
C13 H13 0.9500 .
C14 C15 1.389(13) .
C14 H14 0.9500 .
C15 H15 0.9500 .
C16 C17 1.397(8) .
C16 C39 1.494(8) .
C17 C18 1.410(8) .
C17 C32 1.499(8) .
C18 C19 1.397(8) .
C18 C26 1.492(9) .
C19 C20 1.489(8) .
C20 C21 1.377(8) .
C20 C25 1.389(8) .
C21 C22 1.384(8) .
C21 H21 0.9500 .
C22 C23 1.378(8) .
C22 H22 0.9500 .
C23 C24 1.400(8) .
C23 C44 1.544(9) .
C24 C25 1.393(8) .
C24 H24 0.9500 .
C25 H25 0.9500 .
C26 C31 1.367(9) .
C26 C27 1.389(9) .
C27 C28 1.382(9) .
C27 H27 0.9500 .
C28 C29 1.375(11) .
C28 H28 0.9500 .
C29 C30 1.342(11) .
C29 H29 0.9500 .
C30 C31 1.402(10) .
C30 H30 0.9500 .
C31 H31 0.9500 .
C32 C37 1.372(9) .
C32 C33 1.379(9) .
C33 C34 1.396(9) .
C33 H33 0.9500 .
C34 C35 1.362(10) .
C34 H34 0.9500 .
C35 C36 1.356(10) .
C35 H35 0.9500 .
C36 C37 1.391(9) .
C36 H36 0.9500 .
C37 H37 0.9500 .
C38 C39 1.375(8) .
C38 C43 1.376(8) .
C38 H38 0.9500 .
C39 C40 1.378(8) .
C40 C41 1.392(8) .
C40 H40 0.9500 .
C41 C42 1.399(9) .
C41 H41 0.9500 .
C42 C43 1.380(8) .
C42 C49 1.535(9) .
C43 H43 0.9500 .
C44 C48 1.463(12) .
C44 C45 1.482(12) .
C44 C46 1.511(10) .
C45 H45A 0.9800 .
C45 H45B 0.9800 .
C45 H45C 0.9800 .
C46 H46A 0.9800 .
C46 H46B 0.9800 .
C46 H46C 0.9800 .
C48 H48A 0.9800 .
C48 H48B 0.9800 .
C48 H48C 0.9800 .
C49 C52 1.521(9) .
C49 C50 1.529(9) .
C49 C51 1.537(10) .
C50 H50A 0.9800 .
C50 H50B 0.9800 .
C50 H50C 0.9800 .
C51 H51A 0.9800 .
C51 H51B 0.9800 .
C51 H51C 0.9800 .
C52 H52A 0.9800 .
C52 H52B 0.9800 .
C52 H52C 0.9800 .
C53 O1B 1.137(15) .
C53 H53A 0.96(8) .
C53 H53B 0.96(7) .
C53 H53C 0.96(7) .
C54 C54 1.20(2) 3_666
O1Aa H1A 0.8400 .

loop_
_geom_torsion_atom_site_label_1
_geom_torsion_atom_site_label_2
_geom_torsion_atom_site_label_3
_geom_torsion_atom_site_label_4
_geom_torsion
_geom_torsion_site_symmetry_4
O1Bb C1 C2 C15 12.4(14) .
O1Aa C1 C2 C15 12.4(14) .
C54 C1 C2 C15 132.5(9) .
C7 C1 C2 C15 -103.0(9) .
O1Bb C1 C2 C3 -178.6(8) .
O1Aa C1 C2 C3 -178.6(8) .
C54 C1 C2 C3 -58.5(10) .
C7 C1 C2 C3 66.0(9) .
C15 C2 C3 C12 1.8(11) .
C1 C2 C3 C12 -167.4(7) .
C15 C2 C3 C4 178.3(7) .
C1 C2 C3 C4 9.0(11) .
C2 C3 C4 C5 -54.6(8) .
C12 C3 C4 C5 121.8(6) .
C2 C3 C4 C16 129.3(6) .
C12 C3 C4 C16 -54.3(8) .
C16 C4 C5 C19 2.6(8) .
C3 C4 C5 C19 -173.4(5) .
C16 C4 C5 C6 178.7(5) .
C3 C4 C5 C6 2.7(8) .
C4 C5 C6 C11 -126.1(6) .
C19 C5 C6 C11 50.0(8) .
C4 C5 C6 C7 51.0(8) .
C19 C5 C6 C7 -132.9(6) .
C11 C6 C7 C9 -2.6(9) .
C5 C6 C7 C9 -179.7(6) .
C11 C6 C7 C1 167.0(7) .
C5 C6 C7 C1 -10.1(10) .
O1Bb C1 C7 C9 -12.6(11) .
O1Aa C1 C7 C9 -12.6(11) .
C54 C1 C7 C9 -130.1(8) .
C2 C1 C7 C9 104.5(7) .
O1Bb C1 C7 C6 177.7(7) .
O1Aa C1 C7 C6 177.7(7) .
C54 C1 C7 C6 60.2(9) .
C2 C1 C7 C6 -65.3(9) .
C10 C8 C9 C7 2.1(13) .
C6 C7 C9 C8 0.9(11) .
C1 C7 C9 C8 -169.0(8) .
C9 C8 C10 C11 -3.2(12) .
C8 C10 C11 C6 1.4(10) .
C7 C6 C11 C10 1.4(9) .
C5 C6 C11 C10 178.6(6) .
C2 C3 C12 C13 -0.6(10) .
C4 C3 C12 C13 -177.2(6) .
C3 C12 C13 C14 -1.7(11) .
C12 C13 C14 C15 2.7(13) .
C3 C2 C15 C14 -0.9(14) .
C1 C2 C15 C14 168.2(9) .
C13 C14 C15 C2 -1.5(15) .
C5 C4 C16 C17 -4.2(8) .
C3 C4 C16 C17 171.9(5) .
C5 C4 C16 C39 172.6(5) .
C3 C4 C16 C39 -11.3(8) .
C4 C16 C17 C18 1.7(8) .
C39 C16 C17 C18 -175.2(5) .
C4 C16 C17 C32 175.5(5) .
C39 C16 C17 C32 -1.3(8) .
C16 C17 C18 C19 2.4(9) .
C32 C17 C18 C19 -171.4(6) .
C16 C17 C18 C26 179.3(6) .
C32 C17 C18 C26 5.5(9) .
C17 C18 C19 C5 -4.0(8) .
C26 C18 C19 C5 179.2(6) .
C17 C18 C19 C20 175.0(5) .
C26 C18 C19 C20 -1.8(9) .
C4 C5 C19 C18 1.5(8) .
C6 C5 C19 C18 -174.6(5) .
C4 C5 C19 C20 -177.5(5) .
C6 C5 C19 C20 6.4(8) .
C18 C19 C20 C21 58.5(8) .
C5 C19 C20 C21 -122.5(6) .
C18 C19 C20 C25 -121.5(6) .
C5 C19 C20 C25 57.5(7) .
C25 C20 C21 C22 -2.2(8) .
C19 C20 C21 C22 177.8(5) .
C20 C21 C22 C23 0.6(9) .
C21 C22 C23 C24 1.4(9) .
C21 C22 C23 C44 179.5(6) .
C22 C23 C24 C25 -1.8(9) .
C44 C23 C24 C25 -179.9(6) .
C21 C20 C25 C24 1.8(8) .
C19 C20 C25 C24 -178.2(5) .
C23 C24 C25 C20 0.1(9) .
C19 C18 C26 C31 63.5(9) .
C17 C18 C26 C31 -113.3(7) .
C19 C18 C26 C27 -118.7(6) .
C17 C18 C26 C27 64.4(8) .
C31 C26 C27 C28 0.5(9) .
C18 C26 C27 C28 -177.3(6) .
C26 C27 C28 C29 0.5(10) .
C27 C28 C29 C30 -1.0(12) .
C28 C29 C30 C31 0.3(12) .
C27 C26 C31 C30 -1.2(10) .
C18 C26 C31 C30 176.6(6) .
C29 C30 C31 C26 0.8(11) .
C16 C17 C32 C37 -92.6(7) .
C18 C17 C32 C37 81.2(8) .
C16 C17 C32 C33 87.8(8) .
C18 C17 C32 C33 -98.4(7) .
C37 C32 C33 C34 1.1(9) .
C17 C32 C33 C34 -179.3(6) .
C32 C33 C34 C35 -0.9(10) .
C33 C34 C35 C36 -0.1(11) .
C34 C35 C36 C37 1.0(11) .
C33 C32 C37 C36 -0.2(9) .
C17 C32 C37 C36 -179.8(6) .
C35 C36 C37 C32 -0.8(10) .
C43 C38 C39 C40 -2.6(9) .
C43 C38 C39 C16 176.7(6) .
C17 C16 C39 C38 -67.6(8) .
C4 C16 C39 C38 115.6(6) .
C17 C16 C39 C40 111.7(6) .
C4 C16 C39 C40 -65.1(7) .
C38 C39 C40 C41 2.3(9) .
C16 C39 C40 C41 -177.0(6) .
C39 C40 C41 C42 0.0(10) .
C40 C41 C42 C43 -2.0(9) .
C40 C41 C42 C49 174.3(6) .
C39 C38 C43 C42 0.5(9) .
C41 C42 C43 C38 1.8(9) .
C49 C42 C43 C38 -174.6(6) .
C22 C23 C44 C48 147.7(9) .
C24 C23 C44 C48 -34.3(11) .
C22 C23 C44 C45 -86.7(9) .
C24 C23 C44 C45 91.3(9) .
C22 C23 C44 C46 27.6(10) .
C24 C23 C44 C46 -154.4(7) .
C43 C42 C49 C52 -174.1(6) .
C41 C42 C49 C52 9.7(9) .
C43 C42 C49 C50 -53.1(8) .
C41 C42 C49 C50 130.7(7) .
C43 C42 C49 C51 64.4(8) .
C41 C42 C49 C51 -111.8(7) .
O1Bb C1 C54 C54 -1(6) 3_666
O1Aa C1 C54 C54 -1(6) 3_666
C7 C1 C54 C54 118(6) 3_666
C2 C1 C54 C54 -123(6) 3_666
C54 C1 O1Bb C53 -69.2(15) .
C7 C1 O1Bb C53 168.8(13) .
C2 C1 O1Bb C53 56.1(18) .
